data_7104640
loop_
_publ_author_name
'Livage, Carine'
'Guillou, Nathalie'
'Rabu, Pierre'
'Pattison, Philip'
'Marrot, J\'er\^ome'
'F\'erey, G\'erard'

_publ_section_title
;
 Bulk homochirality of a 3-D inorganic framework: ligand control of
 inorganic network chirality.
;
_journal_issue 30
_journal_name_full 'Chemical communications (Cambridge, England)'
_journal_page_first 4551
_journal_page_last 4553
_journal_paper_doi 10.1039/b904622d
_journal_volume 34
_journal_year 2009
_chemical_formula_moiety 'C30 H54 Ni5 O27'
_chemical_formula_sum 'C30 H54 Ni5 O27'
_chemical_formula_weight 1140.44
_chemical_name_common 'diaqua penta 2-methylglutarate nickel (ii) pentahydrate'
_chemical_name_systematic
;
diaqua penta 2-methylglutarate nickel (II) pentahydrate
;
_space_group_IT_number 213
_symmetry_cell_setting cubic
_symmetry_space_group_name_Hall 'P 4bd 2ab 3'
_symmetry_space_group_name_H-M 'P 41 3 2'
_audit_creation_method FullProf.2k
_cell_angle_alpha 90.00000
_cell_angle_beta 90.00000
_cell_angle_gamma 90.00000
_cell_formula_units_Z 4
_cell_length_a 16.5347(3)
_cell_length_b 16.5347(3)
_cell_length_c 16.5347(3)
_cell_measurement_temperature 293
_cell_volume 4520.53(15)
_computing_molecular_graphics DIAMOND
_computing_structure_refinement FULLPROF
_computing_structure_solution 'SIRPOW and SHELX'
_diffrn_ambient_temperature 293(2)
_diffrn_measurement_device_type 'Bruker D8 Advance'
_diffrn_radiation_monochromator Ge(111)
_diffrn_radiation_type "'Cu Kalpha1"
_diffrn_radiation_wavelength 1.5405981
_diffrn_source 'X-ray tube'
_diffrn_source_target Cu
_pd_char_colour green
_pd_meas_2theta_range_inc 0.020000
_pd_meas_2theta_range_max 95.00000
_pd_meas_2theta_range_min 5.00000
_pd_meas_number_of_points 4501
_pd_proc_2theta_range_inc 0.020000
_pd_proc_2theta_range_max 95.0333
_pd_proc_2theta_range_min 5.0333
_pd_proc_ls_background_function 'background points interpolation'
_pd_proc_ls_pref_orient_corr 'not refined'
_pd_proc_ls_profile_function Pseudo-Voigt
_pd_proc_ls_prof_R_factor 9.5838
_pd_proc_ls_prof_wR_expected 3.7563
_pd_proc_ls_prof_wR_factor 12.7891
_pd_proc_wavelength 1.540600
_pd_spec_mount_mode 'flat sheet'
_refine_ls_number_parameters 52
_refine_ls_number_reflns 502
_refine_ls_number_restraints 24
_refine_ls_R_I_factor 8.2091
_cod_data_source_file b904622d.txt
_cod_data_source_block 1
_cod_depositor_comments
;
The following automatic conversions were performed:
'_symmetry_cell_setting' value 'Cubic' changed to 'cubic' according to
'/home/saulius/struct/CIF-dictionaries/cif_core.dic' dictionary named
'cif_core.dic' version 2.4.1 from 2010-06-29.

Automatic conversion script
Id: cif_fix_enum 1527 2010-12-29 10:47:43Z saulius 
;
_cod_database_code 7104640
_pd_proc_ls_prof_cr_factor 15.1744
_pd_proc_ls_prof_cwr_factor 17.6592
_pd_proc_ls_prof_cwr_expected 5.1868
_pd_proc_ls_prof_chi2 11.5918
_pd_proc_ls_prof_echi2 11.8023

loop_
_symmetry_equiv_pos_as_xyz
x,y,z
x+1/2,-y+1/2,-z
-x,y+1/2,-z+1/2
-x+1/2,-y,z+1/2
y,z,x
-y+1/2,-z,x+1/2
y+1/2,-z+1/2,-x
-y,z+1/2,-x+1/2
z,x,y
-z,x+1/2,-y+1/2
-z+1/2,-x,y+1/2
z+1/2,-x+1/2,-y
y+3/4,x+1/4,-z+1/4
-y+1/4,x+3/4,z+1/4
y+1/4,-x+1/4,z+3/4
-y+3/4,-x+3/4,-z+3/4
z+3/4,y+1/4,-x+1/4
-z+3/4,-y+3/4,-x+3/4
-z+1/4,y+3/4,x+1/4
z+1/4,-y+1/4,x+3/4
x+3/4,z+1/4,-y+1/4
x+1/4,-z+1/4,y+3/4
-x+3/4,-z+3/4,-y+3/4
-x+1/4,z+3/4,y+1/4

loop_
_atom_site_label
_atom_site_fract_x
_atom_site_fract_y
_atom_site_fract_z
_atom_site_U_iso_or_equiv
_atom_site_occupancy
_atom_site_adp_type
_atom_site_type_symbol
Ni1 0.1919(2) 0.1919(2) 0.1919(2) 0.00000 1.00000 Uiso Ni
Ni2 0.3198(2) 0.12500 0.0698(2) 0.00000 1.00000 Uiso Ni
O1 0.2053(7) 0.1861(7) 0.0668(6) 0.00000 1.00000 Uiso O
O2 0.1187(8) 0.2831(6) 0.0262(7) 0.00000 1.00000 Uiso O
O3 0.1812(7) 0.1847(6) 0.3219(6) 0.00000 1.00000 Uiso O
C1 0.1635(10) 0.2227(9) 0.0078(5) 0.00000 1.00000 Uiso C
C2 0.1772(9) 0.2031(5) -0.0843(6) 0.00000 1.00000 Uiso C
C3 0.37500 0.1146(7) 0.6354(7) 0.00000 1.00000 Uiso C
C4 0.3629(18) 0.358(2) 0.7285(16) 0.00000 0.50000 Uiso C
O4 0.2370(10) 0.3024(9) 0.3414(10) 0.00000 0.66667 Uiso O
C5 0.1958(14) 0.2451(9) 0.3694(6) 0.00000 0.66667 Uiso C
C6 0.2064(6) 0.2310(10) 0.4575(6) 0.00000 0.66667 Uiso C
C7 0.12500 0.2585(8) 0.5085(8) 0.00000 0.66667 Uiso C
C8 0.2863(18) 0.275(3) 0.479(3) 0.00000 0.33333 Uiso C
Ow1 0.268(2) 0.282(2) 0.398(2) 0.00000 0.33333 Uiso O
Ow2 0.025(2) 0.261(2) 0.5823(18) 0.00000 0.33333 Uiso O
Ow3 0.12500 0.239(2) 0.489(2) 0.00000 0.33333 Uiso O

loop_
_atom_type_symbol
_atom_type_scat_Cromer_Mann_a1
_atom_type_scat_Cromer_Mann_b1
_atom_type_scat_Cromer_Mann_a2
_atom_type_scat_Cromer_Mann_b2
_atom_type_scat_Cromer_Mann_a3
_atom_type_scat_Cromer_Mann_b3
_atom_type_scat_Cromer_Mann_a4
_atom_type_scat_Cromer_Mann_b4
_atom_type_scat_Cromer_Mann_c
_atom_type_scat_dispersion_real
_atom_type_scat_dispersion_imag
_atom_type_scat_source
ni 12.83760 3.87850 7.29200 0.25650 4.44380 12.17630 2.38000 66.34210 1.03410 -2.95600 0.50900 International_Tables_for_Crystallography_Vol.C(1991)_Tables_6.1.1.4_and_6.1.1.5
o 3.04850 13.27710 2.28680 5.70110 1.54630 0.32390 0.86700 32.90890 0.25080 0.04700 0.03200 International_Tables_for_Crystallography_Vol.C(1991)_Tables_6.1.1.4_and_6.1.1.5
c 2.31000 20.84390 1.02000 10.20750 1.58860 0.56870 0.86500 51.65120 0.21560 0.01700 0.00900 International_Tables_for_Crystallography_Vol.C(1991)_Tables_6.1.1.4_and_6.1.1.5

loop_
_geom_angle_atom_site_label_1
_geom_angle_atom_site_label_2
_geom_angle_atom_site_label_3
_geom_angle_site_symmetry_1
_geom_angle_site_symmetry_2
_geom_angle_site_symmetry_3
_geom_angle
_geom_angle_publ_flag
O1 Ni1 O1 . . 9 93.7(5) .

loop_
_geom_bond_atom_site_label_1
_geom_bond_atom_site_label_2
_geom_bond_site_symmetry_1
_geom_bond_site_symmetry_2
_geom_bond_distance
_geom_bond_publ_flag
? ? ? ? ? ?
Ni1 O1 . . 2.08(1) .
Ni1 O3 . . 2.16(1) .
Ni1 O3 . . 2.15(1) .
Ni2 O2 . 5 1.92(1) .
Ni2 O3 . 9 2.11(1) .
Ni2 O1 . . 2.15(1) .

loop_
_geom_hbond_atom_site_label_D
_geom_hbond_atom_site_label_H
_geom_hbond_atom_site_label_A
_geom_hbond_site_symmetry_D
_geom_hbond_site_symmetry_H
_geom_hbond_site_symmetry_A
_geom_hbond_distance_DH
_geom_hbond_distance_HA
_geom_hbond_distance_DA
_geom_hbond_angle_DHA
_geom_hbond_publ_flag
? ? ? ? ? ? ? ? ? ? ?

loop_
_geom_torsion_atom_site_label_1
_geom_torsion_atom_site_label_2
_geom_torsion_atom_site_label_3
_geom_torsion_atom_site_label_4
_geom_torsion_site_symmetry_1
_geom_torsion_site_symmetry_2
_geom_torsion_site_symmetry_3
_geom_torsion_site_symmetry_4
_geom_torsion
_geom_torsion_publ_flag
? ? ? ? ? ? ? ? ? ?
